data_7060816
loop_
_publ_author_name
'Chung, Duy T. M.'
'Tran, Phuong Vy'
'Chau Nguyen, Khiem'
'Wang, Pengzhi'
'Lindsey, Jonathan S.'

_publ_section_title
;
 Synthesis of model bacteriochlorophylls containing substituents of native
 rings A, C and E
;
_journal_issue 30
_journal_name_full 'New Journal of Chemistry'
_journal_page_first 13302
_journal_page_last 13316
_journal_paper_doi 10.1039/D1NJ02469H
_journal_volume 45
_journal_year 2021
_chemical_formula_moiety 'C7 H8 I N O'
_chemical_formula_sum 'C7 H8 I N O'
_chemical_formula_weight 249.04
_chemical_name_common VP-003
_space_group_crystal_system orthorhombic
_space_group_IT_number 61
_space_group_name_Hall '-P 2ac 2ab'
_space_group_name_H-M_alt 'P b c a'
_atom_sites_solution_hydrogens mixed
_atom_sites_solution_primary direct
_atom_sites_solution_secondary difmap
_audit_update_record
;
2021-05-13 deposited with the CCDC.	2021-06-29 downloaded from the CCDC.
;
_cell_angle_alpha 90
_cell_angle_beta 90
_cell_angle_gamma 90
_cell_formula_units_Z 8
_cell_length_a 8.8097(5)
_cell_length_b 12.6229(8)
_cell_length_c 14.4382(9)
_cell_measurement_reflns_used 4497
_cell_measurement_temperature 108.(2)
_cell_measurement_theta_max 29.0301
_cell_measurement_theta_min 2.8113
_cell_volume 1605.59(17)
_computing_cell_refinement 'SAINT V8.40A (Bruker AXS Inc., 2018)'
_computing_data_collection 'Bruker Instrument Service, BIS, v.6.2.10 (Bruker AXS Inc., 2018)'
_computing_data_reduction 'SAINT V8.40A (Bruker AXS Inc., 2018)'
_computing_molecular_graphics 'shelXle (C.B. Huebschle, rev 958)'
_computing_structure_refinement 'SHELXL-2018/3 (Sheldrick, 2018)'
_computing_structure_solution 'XT, VERSION 2014/5 (Sheldrick, 2015)'
_diffrn_ambient_temperature 108.(2)
_diffrn_detector_area_resol_mean 7.3910
_diffrn_measured_fraction_theta_full 1.000
_diffrn_measured_fraction_theta_max 1.000
_diffrn_measurement_device_type 'Bruker D8 VENTURE'
_diffrn_measurement_method 'omega and phi scans'
_diffrn_radiation_monochromator 'multilayer mirror'
_diffrn_radiation_type 'Mo K\a'
_diffrn_radiation_wavelength 0.71073
_diffrn_reflns_av_R_equivalents 0.0587
_diffrn_reflns_av_unetI/netI 0.0202
_diffrn_reflns_limit_h_max 13
_diffrn_reflns_limit_h_min -13
_diffrn_reflns_limit_k_max 19
_diffrn_reflns_limit_k_min -19
_diffrn_reflns_limit_l_max 22
_diffrn_reflns_limit_l_min -22
_diffrn_reflns_number 67230
_diffrn_reflns_theta_full 33.11
_diffrn_reflns_theta_max 33.11
_diffrn_reflns_theta_min 2.82
_diffrn_source 'microfocus sealed tube'
_diffrn_source_type 'Incoatec I\mS 3.0'
_exptl_absorpt_coefficient_mu 3.920
_exptl_absorpt_correction_T_max 0.72
_exptl_absorpt_correction_T_min 0.67
_exptl_absorpt_correction_type multi-scan
_exptl_absorpt_process_details
;
SADABS-2016/2 - Bruker AXS area detector scaling and absorption correction
(Bruker AXS Inc., 2016)
;
_exptl_crystal_colour colourless
_exptl_crystal_density_diffrn 2.061
_exptl_crystal_density_method 'not measured'
_exptl_crystal_description block
_exptl_crystal_F_000 944
_exptl_crystal_size_max 0.111
_exptl_crystal_size_mid 0.104
_exptl_crystal_size_min 0.089
_refine_diff_density_max 0.716
_refine_diff_density_min -0.850
_refine_ls_extinction_method none
_refine_ls_goodness_of_fit_ref 1.057
_refine_ls_hydrogen_treatment mixed
_refine_ls_matrix_type full
_refine_ls_number_parameters 96
_refine_ls_number_reflns 3062
_refine_ls_number_restraints 0
_refine_ls_restrained_S_all 1.057
_refine_ls_R_factor_all 0.0310
_refine_ls_R_factor_gt 0.0198
_refine_ls_shift/su_max 0.001
_refine_ls_shift/su_mean 0.000
_refine_ls_structure_factor_coef Fsqd
_refine_ls_weighting_details 'w=1/[\s^2^(Fo^2^)+(0.0145P)^2^+1.3684P] where P=(Fo^2^+2Fc^2^)/3'
_refine_ls_weighting_scheme calc
_refine_ls_wR_factor_gt 0.0388
_refine_ls_wR_factor_ref 0.0415
_reflns_number_gt 2497
_reflns_number_total 3062
_reflns_threshold_expression 'I > 2\s(I)'
_cod_data_source_file d1nj02469h2.cif
_cod_data_source_block rs029
_cod_depositor_comments
;
The following automatic conversions were performed:

data item '_exptl_absorpt_correction_type' value 'Multi-Scan' was
changed to 'multi-scan' in accordance with the
/home/data/users/saulius/crontab/automatic-downloads/rss-feeds/RSC/lib/dictionaries/cif_core.dic
dictionary named 'cif_core.dic' version 2.4.2 last updated on
2011-04-26.

Automatic conversion script
Id: cif_fix_values 7556 2019-12-06 15:28:31Z antanas 

 Adding full bibliography for 7060813--7060817.cif.
;
_cod_database_code 7060816

loop_
_space_group_symop_operation_xyz
'x, y, z'
'-x+1/2, -y, z+1/2'
'-x, y+1/2, -z+1/2'
'x+1/2, -y+1/2, -z'
'-x, -y, -z'
'x-1/2, y, -z-1/2'
'x, -y-1/2, z-1/2'
'-x-1/2, y-1/2, z'

loop_
_atom_site_type_symbol
_atom_site_label
_atom_site_fract_x
_atom_site_fract_y
_atom_site_fract_z
_atom_site_U_iso_or_equiv
_atom_site_adp_type
_atom_site_calc_flag
_atom_site_refinement_flags_adp
_atom_site_refinement_flags_occupancy
_atom_site_refinement_flags_posn
_atom_site_occupancy
_atom_site_disorder_assembly
_atom_site_disorder_group
I I1 0.28709(2) 0.45486(2) 0.48143(2) 0.01497(3) Uani d . . . 1 . .
O O1 0.11357(14) 0.30315(10) 0.09616(8) 0.0165(2) Uani d . . . 1 . .
N N1 0.10269(16) 0.26938(11) 0.41117(9) 0.0124(3) Uani d . . . 1 . .
H H1 0.092(2) 0.2504(17) 0.4689(14) 0.015 Uiso d U . . 1 . .
C C1 0.18723(17) 0.35634(12) 0.38431(10) 0.0114(3) Uani d . . . 1 . .
C C2 0.18730(17) 0.36468(12) 0.28964(10) 0.0105(3) Uani d . . . 1 . .
C C3 0.09667(18) 0.27729(12) 0.25689(11) 0.0110(3) Uani d . . . 1 . .
C C4 0.04733(18) 0.22123(13) 0.33440(11) 0.0127(3) Uani d . . . 1 . .
H H4 -0.014654 0.159649 0.333549 0.015 Uiso calc U . R 1 . .
C C5 0.2650(2) 0.44711(13) 0.23273(11) 0.0163(3) Uani d . . . 1 . .
H H5A 0.334893 0.412848 0.18924 0.025 Uiso calc U . R 1 . .
H H5B 0.322028 0.494809 0.273438 0.025 Uiso calc U . R 1 . .
H H5C 0.189119 0.48781 0.198129 0.025 Uiso calc U . R 1 . .
C C6 0.06078(18) 0.25133(12) 0.16116(10) 0.0116(3) Uani d . . . 1 . .
C C7 -0.04270(19) 0.15848(13) 0.14287(11) 0.0154(3) Uani d . . . 1 . .
H H7A -0.070982 0.157447 0.077229 0.023 Uiso calc U . R 1 . .
H H7B -0.13436 0.165141 0.180886 0.023 Uiso calc U . R 1 . .
H H7C 0.009994 0.092519 0.158606 0.023 Uiso calc U . R 1 . .

loop_
_atom_site_aniso_label
_atom_site_aniso_U_11
_atom_site_aniso_U_22
_atom_site_aniso_U_33
_atom_site_aniso_U_12
_atom_site_aniso_U_13
_atom_site_aniso_U_23
I1 0.02001(6) 0.01509(5) 0.00982(5) -0.00057(4) -0.00456(4) -0.00200(4)
O1 0.0237(6) 0.0184(6) 0.0075(5) -0.0018(5) 0.0002(4) 0.0001(4)
N1 0.0171(6) 0.0138(6) 0.0063(5) -0.0008(5) 0.0003(5) 0.0010(5)
C1 0.0144(7) 0.0122(7) 0.0074(6) -0.0001(5) -0.0003(5) -0.0009(5)
C2 0.0139(7) 0.0106(6) 0.0070(6) 0.0002(5) -0.0002(5) 0.0001(5)
C3 0.0130(7) 0.0116(6) 0.0085(6) -0.0005(6) -0.0001(5) -0.0006(5)
C4 0.0162(7) 0.0133(7) 0.0087(6) -0.0008(6) 0.0004(5) -0.0006(5)
C5 0.0233(8) 0.0150(7) 0.0108(6) -0.0030(6) 0.0016(6) 0.0011(6)
C6 0.0129(7) 0.0132(7) 0.0087(6) 0.0027(6) -0.0008(6) -0.0007(5)
C7 0.0172(7) 0.0166(7) 0.0126(7) -0.0017(6) -0.0016(6) -0.0036(6)

loop_
_atom_type_symbol
_atom_type_description
_atom_type_scat_dispersion_real
_atom_type_scat_dispersion_imag
_atom_type_scat_source
C C 0.0033 0.0016 'International Tables Vol C Tables 4.2.6.8 and 6.1.1.4'
H H 0.0000 0.0000 'International Tables Vol C Tables 4.2.6.8 and 6.1.1.4'
I I -0.4742 1.8119 'International Tables Vol C Tables 4.2.6.8 and 6.1.1.4'
N N 0.0061 0.0033 'International Tables Vol C Tables 4.2.6.8 and 6.1.1.4'
O O 0.0106 0.0060 'International Tables Vol C Tables 4.2.6.8 and 6.1.1.4'

loop_
_geom_angle_atom_site_label_1
_geom_angle_atom_site_label_2
_geom_angle_atom_site_label_3
_geom_angle_site_symmetry_1
_geom_angle_site_symmetry_3
_geom_angle
_geom_angle_publ_flag
C4 N1 C1 . . 108.71(13) ?
C4 N1 H1 . . 128.2(14) ?
C1 N1 H1 . . 123.1(14) ?
C2 C1 N1 . . 109.94(13) ?
C2 C1 I1 . . 128.97(12) ?
N1 C1 I1 . . 121.07(11) ?
C1 C2 C3 . . 105.55(13) ?
C1 C2 C5 . . 127.07(14) ?
C3 C2 C5 . . 127.38(14) ?
C4 C3 C2 . . 107.33(14) ?
C4 C3 C6 . . 125.49(14) ?
C2 C3 C6 . . 127.17(14) ?
N1 C4 C3 . . 108.47(14) ?
N1 C4 H4 . . 125.8 ?
C3 C4 H4 . . 125.8 ?
C2 C5 H5A . . 109.5 ?
C2 C5 H5B . . 109.5 ?
H5A C5 H5B . . 109.5 ?
C2 C5 H5C . . 109.5 ?
H5A C5 H5C . . 109.5 ?
H5B C5 H5C . . 109.5 ?
O1 C6 C3 . . 121.38(15) ?
O1 C6 C7 . . 120.42(14) ?
C3 C6 C7 . . 118.20(13) ?
C6 C7 H7A . . 109.5 ?
C6 C7 H7B . . 109.5 ?
H7A C7 H7B . . 109.5 ?
C6 C7 H7C . . 109.5 ?
H7A C7 H7C . . 109.5 ?
H7B C7 H7C . . 109.5 ?

loop_
_geom_bond_atom_site_label_1
_geom_bond_atom_site_label_2
_geom_bond_site_symmetry_2
_geom_bond_distance
_geom_bond_publ_flag
I1 C1 . 2.0704(15) ?
O1 C6 . 1.2348(19) ?
N1 C4 . 1.355(2) ?
N1 C1 . 1.382(2) ?
N1 H1 . 0.87(2) ?
C1 C2 . 1.371(2) ?
C2 C3 . 1.442(2) ?
C2 C5 . 1.492(2) ?
C3 C4 . 1.394(2) ?
C3 C6 . 1.455(2) ?
C4 H4 . 0.95 ?
C5 H5A . 0.98 ?
C5 H5B . 0.98 ?
C5 H5C . 0.98 ?
C6 C7 . 1.508(2) ?
C7 H7A . 0.98 ?
C7 H7B . 0.98 ?
C7 H7C . 0.98 ?

loop_
_geom_hbond_atom_site_label_D
_geom_hbond_atom_site_label_H
_geom_hbond_atom_site_label_A
_geom_hbond_site_symmetry_A
_geom_hbond_distance_DH
_geom_hbond_distance_HA
_geom_hbond_distance_DA
_geom_hbond_angle_DHA
_geom_hbond_publ_flag
N1 H1 O1 7_566 0.87(2) 1.97(2) 2.8251(17) 167.(2) ?

loop_
_geom_torsion_atom_site_label_1
_geom_torsion_atom_site_label_2
_geom_torsion_atom_site_label_3
_geom_torsion_atom_site_label_4
_geom_torsion_site_symmetry_1
_geom_torsion_site_symmetry_2
_geom_torsion_site_symmetry_3
_geom_torsion_site_symmetry_4
_geom_torsion
_geom_torsion_publ_flag
C4 N1 C1 C2 . . . . -0.17(18) ?
C4 N1 C1 I1 . . . . 178.18(11) ?
N1 C1 C2 C3 . . . . 0.13(18) ?
I1 C1 C2 C3 . . . . -178.05(11) ?
N1 C1 C2 C5 . . . . -179.89(15) ?
I1 C1 C2 C5 . . . . 1.9(2) ?
C1 C2 C3 C4 . . . . -0.05(17) ?
C5 C2 C3 C4 . . . . 179.98(15) ?
C1 C2 C3 C6 . . . . 179.49(15) ?
C5 C2 C3 C6 . . . . -0.5(3) ?
C1 N1 C4 C3 . . . . 0.14(18) ?
C2 C3 C4 N1 . . . . -0.06(18) ?
C6 C3 C4 N1 . . . . -179.61(15) ?
C4 C3 C6 O1 . . . . -177.46(16) ?
C2 C3 C6 O1 . . . . 3.1(3) ?
C4 C3 C6 C7 . . . . 2.2(2) ?
C2 C3 C6 C7 . . . . -177.23(15) ?
